data_4086204
loop_
_publ_author_name
'Song, Li-Cheng'
'Gu, Zhen-Chao'
'Zhang, Wei-Wei'
'Li, Qian-Li'
'Wang, Yong-Xiang'
'Wang, Hong-Fa'

_publ_section_title
;
 Synthesis, Structure, and Electrocatalysis of Butterfly [Fe2SP] Cluster
 Complexes Relevant to [FeFe]-Hydrogenases
;
_journal_issue 16
_journal_name_full Organometallics
_journal_page_first 4147
_journal_paper_doi 10.1021/acs.organomet.5b00560
_journal_volume 34
_journal_year 2015
_chemical_formula_moiety 'C13 H7 Fe2 O8 P S'
_chemical_formula_sum 'C13 H7 Fe2 O8 P S'
_chemical_formula_weight 465.92
_chemical_name_systematic
; 
 ? 
;
_space_group_crystal_system triclinic
_space_group_IT_number 2
_space_group_name_Hall '-P 1'
_space_group_name_H-M_alt 'P -1'
_symmetry_space_group_name_Hall '-P 1'
_symmetry_space_group_name_H-M 'P -1'
_atom_sites_solution_hydrogens geom
_atom_sites_solution_primary direct
_atom_sites_solution_secondary difmap
_audit_creation_method SHELXL-2013
_cell_angle_alpha 72.272(10)
_cell_angle_beta 84.076(16)
_cell_angle_gamma 83.405(17)
_cell_formula_units_Z 2
_cell_length_a 7.9950(13)
_cell_length_b 8.0320(13)
_cell_length_c 13.723(2)
_cell_measurement_reflns_used 2965
_cell_measurement_temperature 113(2)
_cell_measurement_theta_max 27.90
_cell_measurement_theta_min 1.60
_cell_volume 831.7(2)
_computing_cell_refinement 'CrystalClear-SM Expert 2.0 r4'
_computing_data_collection 'CrystalClear-SM Expert 2.0 r4 (Rigaku, 2009)'
_computing_data_reduction 'CrystalClear-SM Expert 2.0 r4'
_computing_molecular_graphics 'CrystalStructure 4.0'
_computing_publication_material 'CrystalStructure 4.0 (Rigaku, 2009)'
_computing_structure_refinement 'SHELXL-2013 (Sheldrick, 2013)'
_computing_structure_solution 'DIRDIF99-PATTY (Gould, et al., 1999)'
_diffrn_ambient_temperature 113(2)
_diffrn_detector_area_resol_mean 14.222
_diffrn_measured_fraction_theta_full 0.995
_diffrn_measured_fraction_theta_max 0.984
_diffrn_measurement_device_type 'Rigaku Saturn724 CCD'
_diffrn_measurement_method \w
_diffrn_radiation_type MoK\a
_diffrn_radiation_wavelength 0.71075
_diffrn_reflns_av_R_equivalents 0.0381
_diffrn_reflns_av_unetI/netI 0.0829
_diffrn_reflns_laue_measured_fraction_full 0.995
_diffrn_reflns_laue_measured_fraction_max 0.984
_diffrn_reflns_limit_h_max 7
_diffrn_reflns_limit_h_min -10
_diffrn_reflns_limit_k_max 10
_diffrn_reflns_limit_k_min -10
_diffrn_reflns_limit_l_max 18
_diffrn_reflns_limit_l_min -18
_diffrn_reflns_number 7643
_diffrn_reflns_point_group_measured_fraction_full 0.995
_diffrn_reflns_point_group_measured_fraction_max 0.984
_diffrn_reflns_theta_full 25.242
_diffrn_reflns_theta_max 27.894
_diffrn_reflns_theta_min 1.562
_exptl_absorpt_coefficient_mu 2.005
_exptl_absorpt_correction_T_max 0.697
_exptl_absorpt_correction_T_min 0.541
_exptl_absorpt_correction_type multi-scan
_exptl_absorpt_process_details 'Jacobson, R. (1998) Private communication'
_exptl_crystal_colour red
_exptl_crystal_density_diffrn 1.861
_exptl_crystal_density_method 'not measured'
_exptl_crystal_description prism
_exptl_crystal_F_000 464
_exptl_crystal_size_max 0.240
_exptl_crystal_size_mid 0.220
_exptl_crystal_size_min 0.180
_refine_diff_density_max 0.625
_refine_diff_density_min -0.495
_refine_diff_density_rms 0.092
_refine_ls_extinction_method none
_refine_ls_goodness_of_fit_ref 0.919
_refine_ls_hydrogen_treatment constr
_refine_ls_matrix_type full
_refine_ls_number_parameters 227
_refine_ls_number_reflns 3916
_refine_ls_number_restraints 0
_refine_ls_restrained_S_all 0.919
_refine_ls_R_factor_all 0.0511
_refine_ls_R_factor_gt 0.0324
_refine_ls_shift/su_max 0.000
_refine_ls_shift/su_mean 0.000
_refine_ls_structure_factor_coef Fsqd
_refine_ls_weighting_details
; 
 w=1/[\s^2^(Fo^2^)+(0.0158P)^2^] 
 where P=(Fo^2^+2Fc^2^)/3 
;
_refine_ls_weighting_scheme calc
_refine_ls_wR_factor_gt 0.0586
_refine_ls_wR_factor_ref 0.0627
_reflns_Friedel_coverage 0.000
_reflns_number_gt 2696
_reflns_number_total 3916
_reflns_threshold_expression 'I > 2\s(I)'
_cod_data_source_file om5b00560_si_002.cif
_cod_data_source_block 7
_cod_depositor_comments 'Adding full bibliography for 4086199--4086206.cif.'
_cod_database_code 4086204
_shelx_space_group_comment
; 
The symmetry employed for this shelxl refinement is uniquely defined 
by the following loop, which should always be used as a source of 
symmetry information in preference to the above space-group names. 
They are only intended as comments. 
;
_shelx_estimated_absorpt_t_min 0.645
_shelx_estimated_absorpt_t_max 0.714
_shelxl_version_number 2013-2

loop_
_space_group_symop_operation_xyz
'x, y, z'
'-x, -y, -z'

loop_
_atom_site_label
_atom_site_type_symbol
_atom_site_fract_x
_atom_site_fract_y
_atom_site_fract_z
_atom_site_U_iso_or_equiv
_atom_site_adp_type
_atom_site_occupancy
_atom_site_site_symmetry_order
_atom_site_calc_flag
_atom_site_refinement_flags_posn
_atom_site_refinement_flags_adp
Fe1 Fe 0.18992(5) 0.11189(5) 0.15610(3) 0.01623(11) Uani 1 1 d . .
Fe2 Fe 0.34965(5) 0.23309(5) 0.27365(3) 0.01691(11) Uani 1 1 d . .
S1 S 0.16583(9) 0.39481(9) 0.15762(5) 0.01718(16) Uani 1 1 d . .
P1 P 0.13589(9) 0.08227(9) 0.31650(5) 0.01586(17) Uani 1 1 d . .
O1 O 0.3076(3) -0.2614(2) 0.21073(15) 0.0280(5) Uani 1 1 d . .
O2 O 0.4375(3) 0.1997(3) -0.02499(15) 0.0311(5) Uani 1 1 d . .
O3 O -0.1319(3) 0.0912(3) 0.07660(16) 0.0315(5) Uani 1 1 d . .
O4 O 0.5647(3) -0.0617(3) 0.39419(17) 0.0363(6) Uani 1 1 d . .
O5 O 0.6252(3) 0.3929(3) 0.12269(16) 0.0298(5) Uani 1 1 d . .
O6 O 0.3044(3) 0.4330(3) 0.42228(14) 0.0263(5) Uani 1 1 d . .
O7 O -0.0429(2) 0.1711(2) 0.35562(13) 0.0186(4) Uani 1 1 d . .
O8 O 0.1428(2) -0.1025(2) 0.40496(13) 0.0178(4) Uani 1 1 d . .
C1 C 0.2631(3) -0.1152(4) 0.1873(2) 0.0187(6) Uani 1 1 d . .
C2 C 0.3392(4) 0.1684(3) 0.0420(2) 0.0219(7) Uani 1 1 d . .
C3 C -0.0056(4) 0.0999(3) 0.1068(2) 0.0213(7) Uani 1 1 d . .
C4 C 0.4811(4) 0.0545(4) 0.3455(2) 0.0234(7) Uani 1 1 d . .
C5 C 0.5220(4) 0.3327(4) 0.1815(2) 0.0224(7) Uani 1 1 d . .
C6 C 0.3255(3) 0.3574(4) 0.3632(2) 0.0196(6) Uani 1 1 d . .
C7 C -0.0238(3) 0.4532(3) 0.2234(2) 0.0167(6) Uani 1 1 d . .
C8 C -0.1023(3) 0.3432(3) 0.3112(2) 0.0161(6) Uani 1 1 d . .
C9 C -0.2458(3) 0.4042(4) 0.3604(2) 0.0192(6) Uani 1 1 d . .
H9 H -0.2970 0.3281 0.4205 0.023 Uiso 1 1 calc R U
C10 C -0.3145(3) 0.5750(4) 0.3224(2) 0.0207(7) Uani 1 1 d . .
H10 H -0.4118 0.6169 0.3569 0.025 Uiso 1 1 calc R U
C11 C -0.2411(3) 0.6853(4) 0.2336(2) 0.0216(7) Uani 1 1 d . .
H11 H -0.2898 0.8019 0.2062 0.026 Uiso 1 1 calc R U
C12 C -0.0972(3) 0.6255(3) 0.1852(2) 0.0180(6) Uani 1 1 d . .
H12 H -0.0470 0.7023 0.1250 0.022 Uiso 1 1 calc R U
C13 C 0.0031(3) -0.2138(3) 0.4191(2) 0.0231(7) Uani 1 1 d . .
H13A H -0.1014 -0.1537 0.4405 0.028 Uiso 1 1 calc R U
H13B H 0.0283 -0.3252 0.4718 0.028 Uiso 1 1 calc R U
H13C H -0.0107 -0.2365 0.3543 0.028 Uiso 1 1 calc R U

loop_
_atom_site_aniso_label
_atom_site_aniso_U_11
_atom_site_aniso_U_22
_atom_site_aniso_U_33
_atom_site_aniso_U_23
_atom_site_aniso_U_13
_atom_site_aniso_U_12
Fe1 0.0180(2) 0.0161(2) 0.0160(2) -0.00716(17) -0.00022(18) -0.00103(17)
Fe2 0.0151(2) 0.0170(2) 0.0206(2) -0.00866(17) -0.00107(18) -0.00131(17)
S1 0.0176(4) 0.0161(4) 0.0185(4) -0.0068(3) 0.0004(3) -0.0013(3)
P1 0.0161(4) 0.0166(4) 0.0157(4) -0.0059(3) -0.0016(3) -0.0009(3)
O1 0.0321(13) 0.0175(11) 0.0330(13) -0.0069(9) 0.0003(11) -0.0006(10)
O2 0.0310(13) 0.0341(13) 0.0240(12) -0.0079(10) 0.0116(11) 0.0004(10)
O3 0.0269(13) 0.0358(14) 0.0362(14) -0.0152(11) -0.0096(11) -0.0018(10)
O4 0.0327(14) 0.0321(14) 0.0450(15) -0.0140(11) -0.0146(12) 0.0116(11)
O5 0.0227(13) 0.0354(13) 0.0329(13) -0.0131(10) 0.0078(11) -0.0093(10)
O6 0.0318(13) 0.0275(12) 0.0241(12) -0.0144(10) 0.0045(10) -0.0084(10)
O7 0.0177(11) 0.0183(11) 0.0188(11) -0.0056(8) 0.0015(9) 0.0000(8)
O8 0.0212(11) 0.0158(10) 0.0160(10) -0.0032(8) 0.0040(9) -0.0092(9)
C1 0.0142(15) 0.0259(17) 0.0183(15) -0.0094(12) 0.0016(13) -0.0060(13)
C2 0.0274(18) 0.0164(16) 0.0226(16) -0.0072(12) -0.0044(15) 0.0017(13)
C3 0.0278(18) 0.0191(16) 0.0173(15) -0.0075(12) 0.0021(14) -0.0002(13)
C4 0.0219(17) 0.0219(17) 0.0310(18) -0.0142(13) -0.0020(15) -0.0031(14)
C5 0.0216(17) 0.0227(16) 0.0278(18) -0.0147(13) -0.0069(15) 0.0028(13)
C6 0.0128(15) 0.0190(15) 0.0262(17) -0.0042(13) -0.0023(13) -0.0053(12)
C7 0.0127(15) 0.0196(15) 0.0207(15) -0.0100(12) -0.0030(12) -0.0007(12)
C8 0.0149(15) 0.0173(15) 0.0187(15) -0.0082(12) -0.0046(12) -0.0005(12)
C9 0.0137(15) 0.0250(16) 0.0216(16) -0.0104(13) 0.0013(13) -0.0060(13)
C10 0.0133(15) 0.0258(17) 0.0286(17) -0.0159(13) -0.0037(13) -0.0004(12)
C11 0.0184(16) 0.0204(16) 0.0297(18) -0.0121(13) -0.0090(14) 0.0032(13)
C12 0.0180(16) 0.0180(15) 0.0207(15) -0.0083(12) -0.0030(13) -0.0036(12)
C13 0.0233(17) 0.0226(16) 0.0227(16) -0.0031(13) -0.0006(14) -0.0097(13)

loop_
_atom_type_symbol
_atom_type_description
_atom_type_scat_dispersion_real
_atom_type_scat_dispersion_imag
_atom_type_scat_source
C C 0.0033 0.0016 'International Tables Vol C Tables 4.2.6.8 and 6.1.1.4'
H H 0.0000 0.0000 'International Tables Vol C Tables 4.2.6.8 and 6.1.1.4'
O O 0.0106 0.0060 'International Tables Vol C Tables 4.2.6.8 and 6.1.1.4'
P P 0.1023 0.0942 'International Tables Vol C Tables 4.2.6.8 and 6.1.1.4'
S S 0.1246 0.1234 'International Tables Vol C Tables 4.2.6.8 and 6.1.1.4'
Fe Fe 0.3463 0.8444 'International Tables Vol C Tables 4.2.6.8 and 6.1.1.4'

loop_
_geom_angle_atom_site_label_1
_geom_angle_atom_site_label_2
_geom_angle_atom_site_label_3
_geom_angle
C1 Fe1 C3 98.20(12)
C1 Fe1 C2 92.32(12)
C3 Fe1 C2 104.49(12)
C1 Fe1 P1 89.11(9)
C3 Fe1 P1 106.39(9)
C2 Fe1 P1 148.55(9)
C1 Fe1 S1 159.21(8)
C3 Fe1 S1 101.32(9)
C2 Fe1 S1 89.68(9)
P1 Fe1 S1 78.62(3)
C1 Fe1 Fe2 104.31(8)
C3 Fe1 Fe2 147.88(9)
C2 Fe1 Fe2 97.26(8)
P1 Fe1 Fe2 52.21(2)
S1 Fe1 Fe2 54.94(2)
C4 Fe2 C6 97.13(13)
C4 Fe2 C5 94.94(13)
C6 Fe2 C5 103.42(12)
C4 Fe2 P1 91.11(9)
C6 Fe2 P1 102.53(9)
C5 Fe2 P1 152.36(9)
C4 Fe2 S1 161.29(9)
C6 Fe2 S1 100.30(9)
C5 Fe2 S1 87.59(9)
P1 Fe2 S1 78.57(3)
C4 Fe2 Fe1 106.75(9)
C6 Fe2 Fe1 144.66(9)
C5 Fe2 Fe1 100.11(8)
P1 Fe2 Fe1 52.44(2)
S1 Fe2 Fe1 54.63(2)
C7 S1 Fe1 113.12(9)
C7 S1 Fe2 109.35(9)
Fe1 S1 Fe2 70.43(3)
O8 P1 O7 98.61(10)
O8 P1 Fe2 121.17(7)
O7 P1 Fe2 119.09(7)
O8 P1 Fe1 124.49(8)
O7 P1 Fe1 119.41(7)
Fe2 P1 Fe1 75.36(3)
C8 O7 P1 122.97(17)
C13 O8 P1 118.52(16)
O1 C1 Fe1 177.6(3)
O2 C2 Fe1 176.5(3)
O3 C3 Fe1 179.1(3)
O4 C4 Fe2 178.6(3)
O5 C5 Fe2 178.0(2)
O6 C6 Fe2 177.1(3)
C8 C7 C12 117.9(3)
C8 C7 S1 125.2(2)
C12 C7 S1 116.9(2)
O7 C8 C9 115.8(2)
O7 C8 C7 123.3(3)
C9 C8 C7 120.9(3)
C10 C9 C8 120.3(3)
C10 C9 H9 119.9
C8 C9 H9 119.9
C9 C10 C11 119.8(3)
C9 C10 H10 120.1
C11 C10 H10 120.1
C12 C11 C10 120.0(3)
C12 C11 H11 120.0
C10 C11 H11 120.0
C11 C12 C7 121.1(3)
C11 C12 H12 119.4
C7 C12 H12 119.4
O8 C13 H13A 109.5
O8 C13 H13B 109.5
H13A C13 H13B 109.5
O8 C13 H13C 109.5
H13A C13 H13C 109.5
H13B C13 H13C 109.5

loop_
_geom_bond_atom_site_label_1
_geom_bond_atom_site_label_2
_geom_bond_distance
Fe1 C1 1.784(3)
Fe1 C3 1.790(3)
Fe1 C2 1.841(3)
Fe1 P1 2.1441(9)
Fe1 S1 2.2647(8)
Fe1 Fe2 2.6169(6)
Fe2 C4 1.772(3)
Fe2 C6 1.789(3)
Fe2 C5 1.848(3)
Fe2 P1 2.1374(9)
Fe2 S1 2.2732(9)
S1 C7 1.774(3)
P1 O8 1.6053(17)
P1 O7 1.637(2)
O1 C1 1.143(3)
O2 C2 1.132(3)
O3 C3 1.148(3)
O4 C4 1.154(3)
O5 C5 1.133(3)
O6 C6 1.141(3)
O7 C8 1.380(3)
O8 C13 1.471(3)
C7 C8 1.396(4)
C7 C12 1.403(4)
C8 C9 1.387(4)
C9 C10 1.381(4)
C9 H9 0.9500
C10 C11 1.389(4)
C10 H10 0.9500
C11 C12 1.380(4)
C11 H11 0.9500
C12 H12 0.9500
C13 H13A 0.9800
C13 H13B 0.9800
C13 H13C 0.9800

loop_
_geom_torsion_atom_site_label_1
_geom_torsion_atom_site_label_2
_geom_torsion_atom_site_label_3
_geom_torsion_atom_site_label_4
_geom_torsion
O8 P1 O7 C8 173.11(18)
Fe2 P1 O7 C8 40.0(2)
Fe1 P1 O7 C8 -48.9(2)
O7 P1 O8 C13 58.4(2)
Fe2 P1 O8 C13 -169.82(16)
Fe1 P1 O8 C13 -76.5(2)
Fe1 S1 C7 C8 36.2(2)
Fe2 S1 C7 C8 -40.2(2)
Fe1 S1 C7 C12 -145.71(17)
Fe2 S1 C7 C12 137.94(18)
P1 O7 C8 C9 -172.97(17)
P1 O7 C8 C7 5.9(3)
C12 C7 C8 O7 179.6(2)
S1 C7 C8 O7 -2.3(4)
C12 C7 C8 C9 -1.6(4)
S1 C7 C8 C9 176.48(19)
O7 C8 C9 C10 179.6(2)
C7 C8 C9 C10 0.7(4)
C8 C9 C10 C11 1.0(4)
C9 C10 C11 C12 -1.7(4)
C10 C11 C12 C7 0.8(4)
C8 C7 C12 C11 0.9(4)
S1 C7 C12 C11 -177.39(19)
